data_2007790
loop_
_publ_author_name
'Duque Rodr\'iguez, Julio'
'Pom\'es Hern\'andez, Ram\'on'
'G\'omez Gonz\'alez, Ariel'
'Su\'arez Navarro, Margarita'
'Verdecia Reyes, Yamila'
'Ochoa Rodr\'iguez, Estael'
'Mascarenhas, Yvonne'

_publ_section_title
;
 5-Methoxycarbonyl-6-methyl-4-phenyl-3,4-dihydro-2(1<i>H</i>)-pyridone
;
_journal_issue 11
_journal_name_full 'Acta Crystallographica Section C'
_journal_page_first 1644
_journal_page_last 1645
_journal_paper_doi 10.1107/S010827019701799X
_journal_volume 54
_journal_year 1998
_chemical_formula_analytical 'C14 H15 N O3'
_chemical_formula_sum 'C14 H15 N O3'
_chemical_formula_weight 245.28
_space_group_IT_number 61
_symmetry_cell_setting orthorhombic
_symmetry_space_group_name_Hall '-P 2ac 2ab'
_symmetry_space_group_name_H-M 'P b c a'
_cell_angle_alpha 90.00
_cell_angle_beta 90.00
_cell_angle_gamma 90.00
_cell_formula_units_Z 8
_cell_length_a 8.983(2)
_cell_length_b 21.125(4)
_cell_length_c 13.196(3)
_cell_measurement_reflns_used 25
_cell_measurement_temperature 293(2)
_cell_measurement_theta_max 25
_cell_measurement_theta_min 3
_cell_volume 2504.2(9)
_computing_cell_refinement 'CRYSDA (DIRDIF; Beurskens et al., 1992)'
_computing_data_collection ' CAD-4 (Enraf-Nonius, 1992)'
_computing_data_reduction 'REFLEX (Local Program)'
_computing_molecular_graphics 'SHELXTL-Plus (Sheldrick, 1991)'
_computing_publication_material
;
 PARST (Nardelli, 1983b); PARSTCIF (Nardelli, 1992)
;
_computing_structure_refinement 'SHELXL93 (Sheldrick, 1993)'
_computing_structure_solution 'SHELXS86 (Sheldrck, 1990)'
_diffrn_ambient_temperature 293
_diffrn_measurement_device 'Enraf-Nonius CAD-4'
_diffrn_measurement_method \w-2\q
_diffrn_radiation_monochromator Graphite
_diffrn_radiation_source 'Fine-Focus Sealed Tube'
_diffrn_radiation_type 'Mo K\a'
_diffrn_radiation_wavelength 0.71069
_diffrn_reflns_av_R_equivalents 0.0410
_diffrn_reflns_av_sigmaI/netI 0.0861
_diffrn_reflns_limit_h_max 10
_diffrn_reflns_limit_h_min -1
_diffrn_reflns_limit_k_max 25
_diffrn_reflns_limit_k_min -1
_diffrn_reflns_limit_l_max 1
_diffrn_reflns_limit_l_min -15
_diffrn_reflns_number 2870
_diffrn_reflns_reduction_process
;
......
;
_diffrn_reflns_theta_max 24.95
_diffrn_reflns_theta_min 1.93
_diffrn_standards_decay_% <5
_diffrn_standards_interval_count 100
_diffrn_standards_number 2
_exptl_absorpt_coefficient_mu 0.0918
_exptl_absorpt_correction_type none
_exptl_crystal_colour Yellow
_exptl_crystal_density_diffrn 1.301
_exptl_crystal_density_meas ?
_exptl_crystal_description prismatic
_exptl_crystal_F_000 1040.0
_exptl_crystal_size_max 0.15
_exptl_crystal_size_mid 0.11
_exptl_crystal_size_min 0.05
_refine_diff_density_max 0.203
_refine_diff_density_min -0.158
_refine_ls_extinction_method none
_refine_ls_goodness_of_fit_all 1.082
_refine_ls_goodness_of_fit_obs 1.165
_refine_ls_hydrogen_treatment refall
_refine_ls_matrix_type full
_refine_ls_number_parameters 223
_refine_ls_number_reflns 2200
_refine_ls_number_restraints 0
_refine_ls_restrained_S_all 1.200
_refine_ls_restrained_S_obs 1.165
_refine_ls_R_factor_all 0.1680
_refine_ls_R_factor_obs 0.0499
_refine_ls_shift/esd_max 0.059
_refine_ls_shift/esd_mean 0.007
_refine_ls_structure_factor_coef Fsqd
_refine_ls_weighting_details 'w=1/[\s^2^(Fo^2^)+(0.0428P)^2^+0.2855P] where P=(Fo^2^+2Fc^2^)/3'
_refine_ls_weighting_scheme calc
_refine_ls_wR_factor_all 0.1662
_refine_ls_wR_factor_obs 0.0996
_reflns_number_observed 960
_reflns_number_total 2200
_reflns_observed_criterion >2sigma(I)
_cod_data_source_file bs1040.cif
_cod_data_source_block Y
_cod_depositor_comments
;
The following automatic conversions were performed:
'_symmetry_cell_setting' value 'Orthorhombic' changed to 'orthorhombic'
according to '/home/saulius/struct/CIF-dictionaries/cif_core.dic'
dictionary named 'cif_core.dic' version 2.4.1 from 2010-06-29.

Automatic conversion script
Id: cif_fix_enum 1527 2010-12-29 10:47:43Z saulius 

The following automatic conversions were performed:

'_symmetry_cell_setting' value 'Orthorhombic' changed to
'orthorhombic' according to
/home/saulius/struct/CIF-dictionaries/cif_core.dic dictionary named
'cif_core.dic' version 2.4.1 from 2010-06-29.

Automatic conversion script
Id: cif_fix_values 1715 2011-07-08 13:25:40Z adriana 

The following automatic conversions were performed:

'_exptl_crystal_density_meas' value 'not measured' was changed to '?'
- the value is perceived as not measured.

Automatic conversion script
Id: cif_fix_values 3008 2015-01-20 13:52:24Z robertas 

The following automatic conversions were performed:

'_refine_ls_weighting_scheme' value 'calc
w=1/[\s^2^(Fo^2^)+(0.0428P)^2^+0.2855P] where P=(Fo^2^+2Fc^2^)/3' was
changed to 'calc'. New tag '_refine_ls_weighting_details' was
created. The value of the new tag was set to
'w=1/[\s^2^(Fo^2^)+(0.0428P)^2^+0.2855P] where P=(Fo^2^+2Fc^2^)/3'.

Automatic conversion script
Id: cif_fix_values 3143 2015-03-26 13:38:13Z robertas 
;
_cod_original_cell_volume 2504.1(9)
_cod_database_code 2007790

loop_
_symmetry_equiv_pos_as_xyz
'x, y, z'
'-x+1/2, -y, z+1/2'
'-x, y+1/2, -z+1/2'
'x+1/2, -y+1/2, -z'
'-x, -y, -z'
'x-1/2, y, -z-1/2'
'x, -y-1/2, z-1/2'
'-x-1/2, y-1/2, z'

loop_
_atom_site_aniso_label
_atom_site_aniso_U_11
_atom_site_aniso_U_22
_atom_site_aniso_U_33
_atom_site_aniso_U_12
_atom_site_aniso_U_13
_atom_site_aniso_U_23
N1 0.034(2) 0.040(2) 0.055(3) -0.003(2) -0.007(2) 0.009(2)
O1 0.0455(19) 0.058(2) 0.062(2) -0.0013(18) -0.0171(19) -0.0005(16)
O2 0.0395(19) 0.086(3) 0.073(3) -0.016(2) -0.0126(19) 0.0170(19)
O3 0.066(3) 0.106(3) 0.127(4) -0.065(3) -0.045(3) 0.020(2)
C1 0.055(3) 0.041(3) 0.063(4) 0.009(3) 0.002(3) 0.008(3)
C2 0.075(4) 0.058(3) 0.069(5) 0.016(3) 0.006(4) -0.012(3)
C3 0.104(5) 0.048(3) 0.058(4) 0.010(3) -0.010(4) -0.015(4)
C4 0.116(6) 0.032(3) 0.084(5) 0.001(3) -0.008(5) 0.010(4)
C5 0.067(4) 0.046(3) 0.076(4) -0.015(3) 0.003(4) 0.008(3)
C6 0.046(3) 0.040(2) 0.039(3) -0.008(2) -0.009(3) 0.001(2)
C7 0.036(3) 0.045(2) 0.040(3) -0.004(3) -0.001(2) 0.005(2)
C8 0.048(3) 0.047(3) 0.041(3) -0.005(3) -0.002(3) -0.006(3)
C9 0.045(3) 0.036(2) 0.045(3) 0.005(3) 0.001(3) -0.006(2)
C10 0.034(3) 0.037(2) 0.040(3) 0.005(2) 0.000(2) -0.008(2)
C11 0.038(2) 0.039(2) 0.038(3) -0.002(2) -0.001(2) -0.001(2)
C12 0.041(3) 0.050(3) 0.043(3) -0.000(3) -0.001(3) -0.002(3)
C13 0.036(3) 0.111(6) 0.077(5) 0.006(5) -0.009(4) 0.015(4)
C14 0.042(3) 0.042(3) 0.060(4) -0.005(3) -0.001(3) -0.003(3)

loop_
_atom_site_label
_atom_site_fract_x
_atom_site_fract_y
_atom_site_fract_z
_atom_site_U_iso_or_equiv
_atom_site_thermal_displace_type
_atom_site_calc_flag
_atom_site_calc_attached_atom
_atom_site_type_symbol
N1 0.1886(4) 0.4702(2) 0.5378(3) 0.0432(14) aniso . . N
O1 0.0340(4) 0.43430(10) 0.4166(3) 0.0551(12) aniso . . O
O2 0.6582(3) 0.3814(2) 0.5916(3) 0.0660(13) aniso . . O
O3 0.6098(4) 0.4622(2) 0.6899(3) 0.0997(18) aniso . . O
C1 0.1934(6) 0.3199(2) 0.6324(4) 0.0528(18) aniso . . C
C2 0.1335(7) 0.2697(3) 0.6854(5) 0.067(2) aniso . . C
C3 0.1987(8) 0.2114(3) 0.6800(5) 0.070(3) aniso . . C
C4 0.3215(9) 0.2037(2) 0.6233(5) 0.077(3) aniso . . C
C5 0.3848(6) 0.2537(2) 0.5695(5) 0.063(2) aniso . . C
C6 0.3189(5) 0.3129(2) 0.5726(4) 0.0416(16) aniso . . C
C7 0.3826(5) 0.3678(2) 0.5118(3) 0.0402(15) aniso . . C
C8 0.2783(5) 0.3880(2) 0.4267(4) 0.0451(17) aniso . . C
C9 0.1555(5) 0.4313(2) 0.4588(4) 0.0418(16) aniso . . C
C10 0.3248(5) 0.4720(2) 0.5898(3) 0.0373(15) aniso . . C
C11 0.4221(5) 0.4246(2) 0.5774(3) 0.0384(14) aniso . . C
C12 0.5691(5) 0.4263(2) 0.6262(4) 0.0444(16) aniso . . C
C13 0.8099(7) 0.3822(4) 0.6281(6) 0.075(3) aniso . . C
C14 0.3385(6) 0.5295(2) 0.6547(5) 0.0480(18) aniso . . C
H 0.122(4) 0.4981(18) 0.551(3) 0.038(13) iso . N1 H
H1 0.146(4) 0.3580(17) 0.635(3) 0.034(11) iso . C1 H
H2 0.049(6) 0.277(2) 0.726(4) 0.080(19) iso . C2 H
H3 0.155(6) 0.175(2) 0.720(4) 0.084(17) iso . C3 H
H4 0.374(6) 0.162(3) 0.618(4) 0.096(19) iso . C4 H
H5 0.487(6) 0.2507(18) 0.533(4) 0.068(15) iso . C5 H
H7 0.474(5) 0.3527(16) 0.480(3) 0.052(13) iso . C7 H
H8 0.228(4) 0.3512(16) 0.391(3) 0.025(10) iso . C8 H
H8A 0.332(4) 0.4120(16) 0.376(3) 0.025(10) iso . C8 H
H13A 0.846(8) 0.340(3) 0.618(5) 0.13(3) iso . C13 H
H13B 0.811(6) 0.380(3) 0.699(5) 0.10(2) iso . C13 H
H13C 0.864(10) 0.415(4) 0.611(7) 0.20(5) iso . C13 H
H14A 0.361(6) 0.565(2) 0.613(4) 0.09(2) iso . C14 H
H14B 0.420(6) 0.527(2) 0.701(4) 0.10(2) iso . C14 H
H14C 0.245(6) 0.540(2) 0.685(4) 0.077(17) iso . C14 H

loop_
_atom_type_symbol
_atom_type_description
_atom_type_scat_dispersion_real
_atom_type_scat_dispersion_imag
_atom_type_scat_source
'N ' 'Nitrogen    ' 0.0061 0.0033 'Int. Tab. C, 4.2.6.8, 6.1.1.4'
'O ' 'Oxygen      ' 0.0106 0.0060 'Int. Tab. C, 4.2.6.8, 6.1.1.4'
'C ' 'Carbon      ' 0.0033 0.0016 'Int. Tab. C, 4.2.6.8, 6.1.1.4'
'H ' 'Hydrogen    ' 0.0000 0.0000 'Int. Tab. C, 4.2.6.8, 6.1.1.4'

loop_
_geom_angle_atom_site_label_1
_geom_angle_atom_site_label_2
_geom_angle_atom_site_label_3
_geom_angle
_geom_angle_publ_flag
C10 N1 H 120(3) no
C9 N1 H 114(3) no
C9 N1 C10 125.5(4) yes
C12 O2 C13 116.6(4) yes
C6 C1 H1 120(2) no
C2 C1 H1 119(2) no
C2 C1 C6 121.7(5) yes
C1 C2 H2 118(3) no
C1 C2 C3 120.0(5) yes
C3 C2 H2 122(3) no
C2 C3 H3 119(3) no
C2 C3 C4 119.3(6) yes
C4 C3 H3 122(3) no
C3 C4 H4 122(3) no
C3 C4 C5 121.9(6) yes
C5 C4 H4 116(3) no
C4 C5 H5 123(3) no
C4 C5 C6 119.7(4) yes
C6 C5 H5 116(2) no
C1 C6 C5 117.5(4) yes
C5 C6 C7 120.8(4) yes
C1 C6 C7 121.7(4) yes
C6 C7 H7 107(2) no
C6 C7 C11 112.8(3) yes
C6 C7 C8 111.8(4) yes
C11 C7 H7 108(2) no
C8 C7 H7 107(2) no
C8 C7 C11 110.0(4) yes
C7 C8 H8A 111(2) no
C7 C8 H8 114(2) no
C7 C8 C9 114.7(4) yes
H8 C8 H8A 107(3) no
C9 C8 H8A 104(2) no
C9 C8 H8 106(2) no
O1 C9 C8 124.1(4) yes
N1 C9 C8 115.2(4) yes
N1 C9 O1 120.7(4) yes
N1 C10 C14 111.9(4) yes
N1 C10 C11 119.4(4) yes
C11 C10 C14 128.7(4) yes
C7 C11 C10 120.4(4) yes
C10 C11 C12 121.0(4) yes
C7 C11 C12 118.6(4) yes
O3 C12 C11 127.0(4) yes
O2 C12 C11 112.0(4) yes
O2 C12 O3 121.0(4) yes
O2 C13 H13C 117(6) no
O2 C13 H13B 110(4) no
O2 C13 H13A 106(4) no
H13B C13 H13C 107(7) no
H13A C13 H13C 121(7) no
H13A C13 H13B 94(5) no
C10 C14 H14C 111(3) no
C10 C14 H14B 112(3) no
C10 C14 H14A 109(3) no
H14B C14 H14C 115(4) no
H14A C14 H14C 104(4) no
H14A C14 H14B 105(4) no

loop_
_geom_bond_atom_site_label_1
_geom_bond_atom_site_label_2
_geom_bond_distance
_geom_bond_publ_flag
N1 C9 1.362(6) yes
N1 C10 1.403(6) yes
N1 H 0.86(3) no
O1 C9 1.227(6) yes
O2 C12 1.323(6) yes
O2 C13 1.445(7) yes
O3 C12 1.189(6) yes
C1 C2 1.380(8) yes
C1 C6 1.384(7) yes
C1 H1 0.91(3) no
C2 C3 1.366(8) yes
C2 H2 0.94(5) no
C3 C4 1.340(10) yes
C3 H3 1.01(4) no
C4 C5 1.393(8) yes
C4 H4 1.00(5) no
C5 C6 1.385(6) yes
C5 H5 1.04(5) no
C6 C7 1.522(6) yes
C7 C8 1.524(7) yes
C7 C11 1.522(6) yes
C7 H7 0.98(4) no
C8 C9 1.493(7) yes
C8 H8 1.02(3) no
C8 H8A 0.97(3) no
C10 C11 1.339(6) yes
C10 C14 1.491(7) yes
C11 C12 1.469(6) yes
C13 H13A 0.95(6) no
C13 H13B 0.93(6) no
C13 H13C 0.88(8) no
C14 H14A 0.95(5) no
C14 H14B 0.96(5) no
C14 H14C 0.96(5) no

loop_
_geom_contact_atom_site_label_1
_geom_contact_atom_site_label_2
_geom_contact_distance
N1 C7 2.799(6)
N1 H1 2.72(4)
N1 H8A 2.78(3)
N1 H14A 2.72(5)
O1 H8A 2.77(3)
O2 C7 2.706(6)
O3 C10 2.888(6)
O3 C13 2.599(8)
O3 C14 2.859(7)
O3 H13B 2.52(5)
O3 H13C 2.70(9)
C1 C4 2.713(8)
C1 C7 2.539(7)
C2 C5 2.747(9)
C3 C6 2.789(7)
C5 C7 2.528(6)
C5 H7 2.53(4)
C6 C8 2.521(7)
C6 C11 2.536(6)
C6 H8 2.66(4)
C7 C9 2.539(6)
C7 C12 2.572(6)
C7 H1 2.68(4)
C7 H5 2.66(4)
C8 C10 2.819(7)
C9 C11 2.865(6)
C9 H1 2.79(4)
C10 H1 2.95(4)
C11 C14 2.552(7)
C11 H1 2.95(4)
C11 H8A 2.80(4)
C11 H14B 2.71(5)
C12 H7 2.62(4)
C12 H13B 2.57(6)
C12 H13C 2.67(9)
C12 H14B 2.70(5)
H H14A 2.70(7)
H7 H8 2.51(6)
